data_4331307
loop_
_publ_author_name
'Maria Barsukova-Stuckart'
'Natalya V. Izarova'
'Ryan A. Barrett'
'Zhenxing Wang'
'Johan van Tol'
'Harold W. Kroto'
'Naresh S. Dalal'
'Pablo Jim\'enez-Lozano'
'Jorge J. Carb\'o'
'Josep M. Poblet'
'Marc S. von Gernler'
'Thomas Drewello'
'Pedro de Oliveira'
'Bineta Keita'
'Ulrich Kortz'

_publ_contact_author_address
;Jacobs University
School of Engineering and Science
P.O. Box 750 561
28725 Bremen
Germany
;
_publ_contact_author_email u.kortz@jacobs-university.de
_publ_contact_author_fax '+49-421-200 3229'
_publ_contact_author_name 'Ulrich Kortz'
_publ_contact_author_phone '+49-421-200 3235'
_publ_section_title
;
 Polyoxopalladates Encapsulating 8-Coordinated Metal Ions, [MO8PdII12L8]n-
 (M = Sc3+, Mn2+, Fe3+, Co2+, Ni2+, Cu2+, Zn2+, Lu3+; L = PhAsO32-,
 PhPO32-, SeO32-)
;
_journal_name_full 'Inorganic Chemistry'
_journal_page_first 13214
_journal_page_last 13228
_journal_paper_doi 10.1021/ic301537n
_journal_volume 51
_journal_year 2012
_chemical_formula_sum 'H22 Na6 Ni O43 Pd12 Se8'
_chemical_formula_weight 2815.31
_chemical_name_systematic
; 
 ? 
;
_space_group_IT_number 62
_symmetry_cell_setting orthorhombic
_symmetry_space_group_name_Hall '-P 2ac 2n'
_symmetry_space_group_name_H-M 'P n m a'
_atom_sites_solution_hydrogens none
_atom_sites_solution_primary direct
_atom_sites_solution_secondary difmap
_audit_creation_method SHELXL-97
_cell_angle_alpha 90.00
_cell_angle_beta 90.00
_cell_angle_gamma 90.00
_cell_formula_units_Z 4
_cell_length_a 18.827
_cell_length_b 12.961(3)
_cell_length_c 18.827(4)
_cell_measurement_reflns_used 8815
_cell_measurement_temperature 100(2)
_cell_measurement_theta_max 28.21
_cell_measurement_theta_min 2.42
_cell_volume 4594.1(14)
_computing_cell_refinement 'Bruker SAINT'
_computing_data_collection 'Bruker APEX2'
_computing_data_reduction 'Bruker SAINT'
_computing_molecular_graphics 'Bruker SHELXTL'
_computing_publication_material 'Bruker SHELXTL'
_computing_structure_refinement 'SHELXL-97 (Sheldrick, 2008)'
_computing_structure_solution 'SHELXS-97 (Sheldrick, 2008)'
_diffrn_ambient_temperature 100(2)
_diffrn_measured_fraction_theta_full 0.998
_diffrn_measured_fraction_theta_max 0.998
_diffrn_measurement_device_type 'Bruker APEX-II CCD'
_diffrn_measurement_method '\f and \w scans'
_diffrn_radiation_monochromator graphite
_diffrn_radiation_source 'fine-focus sealed tube'
_diffrn_radiation_type MoK\a
_diffrn_radiation_wavelength 0.71073
_diffrn_reflns_av_R_equivalents 0.0791
_diffrn_reflns_av_sigmaI/netI 0.0372
_diffrn_reflns_limit_h_max 23
_diffrn_reflns_limit_h_min -21
_diffrn_reflns_limit_k_max 16
_diffrn_reflns_limit_k_min -16
_diffrn_reflns_limit_l_max 23
_diffrn_reflns_limit_l_min -23
_diffrn_reflns_number 64326
_diffrn_reflns_theta_full 26.37
_diffrn_reflns_theta_max 26.37
_diffrn_reflns_theta_min 3.14
_exptl_absorpt_coefficient_mu 11.482
_exptl_absorpt_correction_T_max 0.5507
_exptl_absorpt_correction_T_min 0.3831
_exptl_absorpt_correction_type multi-scan
_exptl_absorpt_process_details SADABS
_exptl_crystal_colour red
_exptl_crystal_density_diffrn 4.070
_exptl_crystal_description plate
_exptl_crystal_F_000 5136
_exptl_crystal_size_max 0.28
_exptl_crystal_size_mid 0.09
_exptl_crystal_size_min 0.06
_refine_diff_density_max 2.797
_refine_diff_density_min -2.042
_refine_diff_density_rms 0.332
_refine_ls_extinction_method none
_refine_ls_goodness_of_fit_ref 1.149
_refine_ls_matrix_type full
_refine_ls_number_parameters 220
_refine_ls_number_reflns 4909
_refine_ls_number_restraints 0
_refine_ls_restrained_S_all 1.149
_refine_ls_R_factor_all 0.0660
_refine_ls_R_factor_gt 0.0533
_refine_ls_shift/su_max 0.001
_refine_ls_shift/su_mean 0.000
_refine_ls_structure_factor_coef Fsqd
_refine_ls_weighting_details 'calc w=1/[\s^2^(Fo^2^)+(0.0321P)^2^+231.7769P] where P=(Fo^2^+2Fc^2^)/3'
_refine_ls_weighting_scheme calc
_refine_ls_wR_factor_gt 0.1276
_refine_ls_wR_factor_ref 0.1332
_reflns_number_gt 4103
_reflns_number_total 4909
_reflns_threshold_expression >2sigma(I)
_cod_data_source_file ic301537n_si_001_13.cif
_cod_data_source_block NiPd12Se8_Na-3d
_cod_original_cell_volume 4594.2(13)
_cod_database_code 4331307

loop_
_symmetry_equiv_pos_as_xyz
'x, y, z'
'-x+1/2, -y, z+1/2'
'-x, y+1/2, -z'
'x+1/2, -y+1/2, -z+1/2'
'-x, -y, -z'
'x-1/2, y, -z-1/2'
'x, -y-1/2, z'
'-x-1/2, y-1/2, z-1/2'

loop_
_atom_site_label
_atom_site_type_symbol
_atom_site_fract_x
_atom_site_fract_y
_atom_site_fract_z
_atom_site_U_iso_or_equiv
_atom_site_adp_type
_atom_site_occupancy
_atom_site_symmetry_multiplicity
_atom_site_calc_flag
_atom_site_refinement_flags
NiC Ni 0.27217(10) 0.2500 1.10946(11) 0.0076(4) Uani 1 2 d S
Pd1 Pd 0.18959(5) 0.12353(7) 1.23281(5) 0.0129(2) Uani 1 1 d .
Pd2 Pd 0.12210(5) 0.12376(7) 1.07014(5) 0.0134(2) Uani 1 1 d .
Pd3 Pd 0.26939(5) -0.00502(8) 1.10748(5) 0.0157(2) Uani 1 1 d .
Pd4 Pd 0.21153(7) 0.2500 0.94634(7) 0.0122(3) Uani 1 2 d S
Pd5 Pd 0.41921(5) 0.11954(7) 1.14924(5) 0.0149(2) Uani 1 1 d .
Pd6 Pd 0.35817(5) 0.12362(7) 0.98828(5) 0.0122(2) Uani 1 1 d .
Pd7 Pd 0.33784(7) 0.2500 1.27078(8) 0.0234(4) Uani 1 2 d S
Se1 Se 0.20537(9) 0.2500 1.38626(9) 0.0156(4) Uani 1 2 d S
Se2 Se 0.11435(6) -0.08742(10) 1.16750(7) 0.0145(3) Uani 1 1 d .
Se3 Se 0.03596(9) 0.2500 0.94491(9) 0.0162(4) Uani 1 2 d S
Se4 Se 0.51441(9) 0.2500 1.26557(10) 0.0220(4) Uani 1 2 d S
Se5 Se 0.42446(6) -0.09273(10) 1.05186(7) 0.0151(3) Uani 1 1 d .
Se6 Se 0.35226(9) 0.2500 0.83642(9) 0.0133(4) Uani 1 2 d S
O1 O 0.2461(6) 0.2500 1.2202(6) 0.015(3) Uiso 1 2 d S
O2 O 0.3009(6) 0.2500 1.0005(6) 0.012(2) Uiso 1 2 d S
O3 O 0.2067(5) 0.1116(7) 1.1306(5) 0.0173(19) Uiso 1 1 d .
O4 O 0.3746(7) 0.2500 1.1735(7) 0.018(3) Uiso 1 2 d S
O5 O 0.3355(5) 0.1088(7) 1.0896(5) 0.0189(19) Uiso 1 1 d .
O6 O 0.1698(7) 0.2500 1.0413(7) 0.021(3) Uiso 1 2 d S
O1S1 O 0.1751(5) 0.1441(7) 1.3403(5) 0.023(2) Uiso 1 1 d .
O1S2 O 0.1333(5) -0.0112(7) 1.2383(5) 0.0192(19) Uiso 1 1 d .
O1S3 O 0.1129(6) 0.2500 0.8987(7) 0.017(3) Uiso 1 2 d S
O1S4 O 0.5051(5) 0.1456(8) 1.2131(5) 0.028(2) Uiso 1 1 d .
O1S5 O 0.4590(5) -0.0220(7) 1.1205(5) 0.0188(19) Uiso 1 1 d .
O1S6 O 0.3805(5) 0.1460(7) 0.8831(5) 0.024(2) Uiso 1 1 d .
O2S1 O 0.2938(8) 0.2500 1.3706(8) 0.032(3) Uiso 1 2 d S
O2S2 O 0.0751(5) -0.0074(7) 1.1065(5) 0.0186(19) Uiso 1 1 d .
O2S3 O 0.0402(5) 0.1473(8) 1.0016(5) 0.027(2) Uiso 1 1 d .
O2S4 O 0.4390(11) 0.2500 1.3156(11) 0.062(5) Uiso 1 2 d S
O2S5 O 0.4151(5) -0.0099(7) 0.9834(5) 0.020(2) Uiso 1 1 d .
O2S6 O 0.2635(8) 0.2500 0.8494(8) 0.033(3) Uiso 1 2 d S
O3S2 O 0.1939(5) -0.1171(7) 1.1289(5) 0.021(2) Uiso 1 1 d .
O3S5 O 0.3400(5) -0.1181(7) 1.0796(5) 0.021(2) Uiso 1 1 d .
Na1 Na 0.4206(3) -0.0231(4) 0.8534(3) 0.0177(10) Uiso 1 1 d .
Na2 Na 0.2757(4) -0.2500 1.1287(4) 0.0208(16) Uiso 1 2 d S
Na3 Na 0.0346(6) -0.0192(8) 0.9588(6) 0.022(2) Uiso 0.50 1 d P
Na4 Na 0.3716(6) -0.1058(9) 1.3134(6) 0.027(2) Uiso 0.50 1 d P
O1W O 0.1725(7) 0.2500 0.7398(7) 0.024(3) Uiso 1 2 d S
O2W O 0.2753(6) -0.0222(9) 1.3650(6) 0.034(3) Uiso 1 1 d .
O3W O 0.4670(6) -0.1418(9) 1.2462(7) 0.044(3) Uiso 1 1 d .
O4W O 0.4134(6) 0.1851(9) 1.4241(6) 0.022(3) Uiso 0.75 1 d P
O5W O 0.0711(8) -0.0265(13) 0.8451(8) 0.042(4) Uiso 0.75 1 d P
O6W O 0.3758(11) 0.1465(16) 1.4783(11) 0.029(5) Uiso 0.50 1 d P
O7W O 0.3258(14) 0.097(2) 1.4776(14) 0.050(6) Uiso 0.50 1 d P

loop_
_atom_site_aniso_label
_atom_site_aniso_U_11
_atom_site_aniso_U_22
_atom_site_aniso_U_33
_atom_site_aniso_U_23
_atom_site_aniso_U_13
_atom_site_aniso_U_12
NiC 0.0055(9) 0.0102(10) 0.0070(10) 0.000 0.0001(8) 0.000
Pd1 0.0102(4) 0.0166(5) 0.0117(4) 0.0010(4) 0.0007(3) 0.0026(4)
Pd2 0.0132(4) 0.0153(5) 0.0116(4) 0.0014(4) 0.0001(3) -0.0004(4)
Pd3 0.0093(4) 0.0186(5) 0.0191(5) 0.0049(4) 0.0029(4) 0.0007(4)
Pd4 0.0143(6) 0.0120(6) 0.0104(6) 0.000 0.0027(5) 0.000
Pd5 0.0098(4) 0.0171(5) 0.0178(5) 0.0046(4) 0.0013(4) -0.0008(4)
Pd6 0.0121(4) 0.0131(5) 0.0115(4) 0.0030(4) -0.0015(3) -0.0015(4)
Pd7 0.0087(6) 0.0454(10) 0.0161(7) 0.000 0.0024(5) 0.000
Se1 0.0112(8) 0.0257(10) 0.0098(8) 0.000 0.0001(6) 0.000
Se2 0.0100(5) 0.0153(6) 0.0182(6) 0.0042(5) 0.0028(5) -0.0006(5)
Se3 0.0125(8) 0.0232(10) 0.0131(8) 0.000 -0.0020(7) 0.000
Se4 0.0091(8) 0.0409(12) 0.0159(9) 0.000 0.0003(7) 0.000
Se5 0.0104(6) 0.0157(6) 0.0191(6) 0.0048(5) 0.0016(5) 0.0013(5)
Se6 0.0159(8) 0.0154(8) 0.0087(8) 0.000 0.0015(7) 0.000

loop_
_atom_type_symbol
_atom_type_description
_atom_type_scat_dispersion_real
_atom_type_scat_dispersion_imag
_atom_type_scat_source
O O 0.0106 0.0060 'International Tables Vol C Tables 4.2.6.8 and 6.1.1.4'
H H 0.0000 0.0000 'International Tables Vol C Tables 4.2.6.8 and 6.1.1.4'
Na Na 0.0362 0.0249 'International Tables Vol C Tables 4.2.6.8 and 6.1.1.4'
Ni Ni 0.3393 1.1124 'International Tables Vol C Tables 4.2.6.8 and 6.1.1.4'
Se Se -0.0929 2.2259 'International Tables Vol C Tables 4.2.6.8 and 6.1.1.4'
Pd Pd -0.9988 1.0072 'International Tables Vol C Tables 4.2.6.8 and 6.1.1.4'

loop_
_geom_angle_atom_site_label_1
_geom_angle_atom_site_label_2
_geom_angle_atom_site_label_3
_geom_angle
_geom_angle_site_symmetry_1
_geom_angle_site_symmetry_3
O2 NiC O1 178.5(5) . .
O2 NiC O3 108.4(3) . .
O1 NiC O3 72.4(3) . .
O2 NiC O3 108.4(3) . 7_565
O1 NiC O3 72.4(3) . 7_565
O3 NiC O3 108.3(5) . 7_565
O2 NiC O5 72.5(3) . 7_565
O1 NiC O5 106.7(3) . 7_565
O3 NiC O5 178.5(3) . 7_565
O3 NiC O5 70.2(3) 7_565 7_565
O2 NiC O5 72.5(3) . .
O1 NiC O5 106.7(3) . .
O3 NiC O5 70.2(3) . .
O3 NiC O5 178.5(3) 7_565 .
O5 NiC O5 111.3(5) 7_565 .
O2 NiC O4 107.3(5) . .
O1 NiC O4 71.2(5) . .
O3 NiC O4 112.2(3) . .
O3 NiC O4 112.2(3) 7_565 .
O5 NiC O4 68.5(3) 7_565 .
O5 NiC O4 68.5(3) . .
O2 NiC O6 71.1(4) . .
O1 NiC O6 110.4(5) . .
O3 NiC O6 68.6(3) . .
O3 NiC O6 68.6(3) 7_565 .
O5 NiC O6 110.8(3) 7_565 .
O5 NiC O6 110.8(3) . .
O4 NiC O6 178.4(5) . .
O3 Pd1 O1 81.9(4) . .
O3 Pd1 O1S2 93.9(4) . .
O1 Pd1 O1S2 175.6(4) . .
O3 Pd1 O1S1 176.6(4) . .
O1 Pd1 O1S1 94.7(4) . .
O1S2 Pd1 O1S1 89.5(4) . .
O3 Pd1 Pd3 34.0(3) . .
O1 Pd1 Pd3 95.1(3) . .
O1S2 Pd1 Pd3 80.7(2) . .
O1S1 Pd1 Pd3 147.1(3) . .
O3 Pd1 Na1 137.7(3) . 2
O1 Pd1 Na1 137.9(3) . 2
O1S2 Pd1 Na1 46.4(3) . 2
O1S1 Pd1 Na1 45.6(3) . 2
Pd3 Pd1 Na1 125.44(9) . 2
O6 Pd2 O3 81.7(5) . .
O6 Pd2 O2S3 92.7(5) . .
O3 Pd2 O2S3 174.1(4) . .
O6 Pd2 O2S2 176.4(5) . .
O3 Pd2 O2S2 95.2(4) . .
O2S3 Pd2 O2S2 90.5(4) . .
O6 Pd2 Na3 122.3(4) . .
O3 Pd2 Na3 137.7(3) . .
O2S3 Pd2 Na3 44.9(3) . .
O2S2 Pd2 Na3 61.3(3) . .
O6 Pd2 Na3 135.6(4) . 5_557
O3 Pd2 Na3 142.1(3) . 5_557
O2S3 Pd2 Na3 43.7(3) . 5_557
O2S2 Pd2 Na3 47.3(3) . 5_557
Na3 Pd2 Na3 37.2(4) . 5_557
O5 Pd3 O3 80.8(4) . .
O5 Pd3 O3S5 94.7(4) . .
O3 Pd3 O3S5 175.4(4) . .
O5 Pd3 O3S2 175.7(4) . .
O3 Pd3 O3S2 94.8(4) . .
O3S5 Pd3 O3S2 89.6(4) . .
O5 Pd3 Na2 138.1(3) . .
O3 Pd3 Na2 139.2(3) . .
O3S5 Pd3 Na2 45.4(3) . .
O3S2 Pd3 Na2 46.0(3) . .
O5 Pd3 Pd1 91.9(3) . .
O3 Pd3 Pd1 33.8(3) . .
O3S5 Pd3 Pd1 148.4(3) . .
O3S2 Pd3 Pd1 84.3(3) . .
Na2 Pd3 Pd1 115.72(14) . .
O5 Pd3 Pd6 33.9(3) . .
O3 Pd3 Pd6 93.8(3) . .
O3S5 Pd3 Pd6 81.8(3) . .
O3S2 Pd3 Pd6 147.7(3) . .
Na2 Pd3 Pd6 125.06(14) . .
Pd1 Pd3 Pd6 118.31(4) . .
O6 Pd4 O2 82.5(5) . .
O6 Pd4 O1S3 92.0(5) . .
O2 Pd4 O1S3 174.5(5) . .
O6 Pd4 O2S6 175.6(6) . .
O2 Pd4 O2S6 93.0(5) . .
O1S3 Pd4 O2S6 92.4(5) . .
O6 Pd4 Na4 118.4(4) . 2_554
O2 Pd4 Na4 139.0(3) . 2_554
O1S3 Pd4 Na4 44.4(3) . 2_554
O2S6 Pd4 Na4 65.2(4) . 2_554
O6 Pd4 Na4 118.4(4) . 8_665
O2 Pd4 Na4 139.0(3) . 8_665
O1S3 Pd4 Na4 44.4(3) . 8_665
O2S6 Pd4 Na4 65.2(4) . 8_665
Na4 Pd4 Na4 64.7(4) 2_554 8_665
O5 Pd5 O4 81.2(4) . .
O5 Pd5 O1S4 174.5(4) . .
O4 Pd5 O1S4 93.4(5) . .
O5 Pd5 O1S5 94.6(4) . .
O4 Pd5 O1S5 175.6(4) . .
O1S4 Pd5 O1S5 90.8(4) . .
O5 Pd5 Pd7 93.6(3) . .
O4 Pd5 Pd7 34.2(3) . .
O1S4 Pd5 Pd7 82.7(3) . .
O1S5 Pd5 Pd7 145.7(2) . .
O5 Pd5 Pd6 34.1(3) . .
O4 Pd5 Pd6 93.0(4) . .
O1S4 Pd5 Pd6 145.9(3) . .
O1S5 Pd5 Pd6 84.1(2) . .
Pd7 Pd5 Pd6 119.04(4) . .
O5 Pd5 Na1 135.6(3) . 5_657
O4 Pd5 Na1 137.4(4) . 5_657
O1S4 Pd5 Na1 48.8(3) . 5_657
O1S5 Pd5 Na1 46.9(3) . 5_657
Pd7 Pd5 Na1 130.47(10) . 5_657
Pd6 Pd5 Na1 108.63(9) . 5_657
O5 Pd6 O2 81.3(4) . .
O5 Pd6 O2S5 94.3(4) . .
O2 Pd6 O2S5 175.6(4) . .
O5 Pd6 O1S6 177.4(4) . .
O2 Pd6 O1S6 96.2(4) . .
O2S5 Pd6 O1S6 88.2(4) . .
O5 Pd6 Pd5 33.6(3) . .
O2 Pd6 Pd5 95.6(3) . .
O2S5 Pd6 Pd5 80.9(2) . .
O1S6 Pd6 Pd5 146.6(3) . .
O5 Pd6 Pd3 33.9(3) . .
O2 Pd6 Pd3 93.7(3) . .
O2S5 Pd6 Pd3 82.3(3) . .
O1S6 Pd6 Pd3 147.7(3) . .
Pd5 Pd6 Pd3 61.93(3) . .
O5 Pd6 Na1 138.6(3) . .
O2 Pd6 Na1 138.0(3) . .
O2S5 Pd6 Na1 46.0(3) . .
O1S6 Pd6 Na1 44.1(3) . .
Pd5 Pd6 Na1 124.71(9) . .
Pd3 Pd6 Na1 114.06(9) . .
O4 Pd7 O1 81.8(5) . .
O4 Pd7 O2S1 176.9(6) . .
O1 Pd7 O2S1 95.1(6) . .
O4 Pd7 O2S4 93.2(7) . .
O1 Pd7 O2S4 175.0(7) . .
O2S1 Pd7 O2S4 89.9(7) . .
O4 Pd7 Pd5 33.90(13) . .
O1 Pd7 Pd5 94.2(3) . .
O2S1 Pd7 Pd5 147.06(12) . .
O2S4 Pd7 Pd5 81.6(5) . .
O4 Pd7 Pd5 33.90(13) . 7_565
O1 Pd7 Pd5 94.2(3) . 7_565
O2S1 Pd7 Pd5 147.06(12) . 7_565
O2S4 Pd7 Pd5 81.6(5) . 7_565
Pd5 Pd7 Pd5 63.10(4) . 7_565
O2S1 Se1 O1S1 103.8(4) . .
O2S1 Se1 O1S1 103.8(4) . 7_565
O1S1 Se1 O1S1 105.9(6) . 7_565
O1S2 Se2 O3S2 106.3(4) . .
O1S2 Se2 O2S2 105.4(4) . .
O3S2 Se2 O2S2 103.2(4) . .
O1S3 Se3 O2S3 106.4(4) . 7_565
O1S3 Se3 O2S3 106.4(4) . .
O2S3 Se3 O2S3 102.3(7) 7_565 .
O1S3 Se3 Na3 92.56(18) . 7_565
O2S3 Se3 Na3 34.6(4) 7_565 7_565
O2S3 Se3 Na3 136.9(4) . 7_565
O1S3 Se3 Na3 92.56(18) . .
O2S3 Se3 Na3 136.9(4) 7_565 .
O2S3 Se3 Na3 34.6(4) . .
Na3 Se3 Na3 171.4(4) 7_565 .
O1S4 Se4 O1S4 106.9(7) 7_565 .
O1S4 Se4 O2S4 103.7(5) 7_565 .
O1S4 Se4 O2S4 103.7(5) . .
O2S5 Se5 O3S5 105.0(4) . .
O2S5 Se5 O1S5 106.0(4) . .
O3S5 Se5 O1S5 103.1(4) . .
O2S6 Se6 O1S6 103.7(4) . 7_565
O2S6 Se6 O1S6 103.7(4) . .
O1S6 Se6 O1S6 105.4(6) 7_565 .
Pd1 O1 Pd1 112.8(6) . 7_565
Pd1 O1 Pd7 114.5(4) . .
Pd1 O1 Pd7 114.5(4) 7_565 .
Pd1 O1 NiC 104.0(4) . .
Pd1 O1 NiC 104.0(4) 7_565 .
Pd7 O1 NiC 105.6(5) . .
Pd4 O2 Pd6 114.0(4) . 7_565
Pd4 O2 Pd6 114.0(4) . .
Pd6 O2 Pd6 112.1(6) 7_565 .
Pd4 O2 NiC 106.5(5) . .
Pd6 O2 NiC 104.6(4) 7_565 .
Pd6 O2 NiC 104.6(4) . .
Pd1 O3 Pd2 115.5(4) . .
Pd1 O3 Pd3 112.1(4) . .
Pd2 O3 Pd3 114.9(4) . .
Pd1 O3 NiC 101.8(4) . .
Pd2 O3 NiC 106.4(4) . .
Pd3 O3 NiC 104.4(4) . .
Pd5 O4 Pd5 121.0(6) 7_565 .
Pd5 O4 Pd7 111.9(4) 7_565 .
Pd5 O4 Pd7 111.9(4) . .
Pd5 O4 NiC 104.0(4) 7_565 .
Pd5 O4 NiC 104.0(4) . .
Pd7 O4 NiC 101.3(5) . .
Pd5 O5 Pd3 118.1(4) . .
Pd5 O5 Pd6 112.3(4) . .
Pd3 O5 Pd6 112.2(4) . .
Pd5 O5 NiC 106.3(4) . .
Pd3 O5 NiC 104.5(4) . .
Pd6 O5 NiC 101.5(4) . .
Pd2 O6 Pd2 114.7(6) 7_565 .
Pd2 O6 Pd4 116.2(4) 7_565 .
Pd2 O6 Pd4 116.2(4) . .
Pd2 O6 NiC 103.3(4) 7_565 .
Pd2 O6 NiC 103.3(4) . .
Pd4 O6 NiC 99.9(5) . .
Se1 O1S1 Pd1 123.6(5) . .
Se1 O1S1 Na1 135.9(5) . 2
Pd1 O1S1 Na1 96.7(4) . 2
Se2 O1S2 Pd1 124.4(5) . .
Se2 O1S2 Na1 135.9(5) . 2
Pd1 O1S2 Na1 96.0(4) . 2
Se3 O1S3 Pd4 123.2(7) . .
Se3 O1S3 Na4 115.7(5) . 2_554
Pd4 O1S3 Na4 100.1(5) . 2_554
Se3 O1S3 Na4 115.7(5) . 8_665
Pd4 O1S3 Na4 100.1(5) . 8_665
Na4 O1S3 Na4 97.7(7) 2_554 8_665
Se4 O1S4 Pd5 124.1(6) . .
Se4 O1S4 Na1 139.3(5) . 5_657
Pd5 O1S4 Na1 92.6(4) . 5_657
Se5 O1S5 Pd5 122.6(5) . .
Se5 O1S5 Na1 130.2(5) . 5_657
Pd5 O1S5 Na1 94.2(4) . 5_657
Se6 O1S6 Pd6 123.4(5) . .
Se6 O1S6 Na1 135.2(5) . .
Pd6 O1S6 Na1 99.3(4) . .
Se1 O2S1 Pd7 123.8(8) . .
Se2 O2S2 Pd2 122.9(5) . .
Se2 O2S2 Na3 142.3(5) . 5_557
Pd2 O2S2 Na3 94.7(4) . 5_557
Se2 O2S2 Na3 136.6(5) . .
Pd2 O2S2 Na3 80.5(4) . .
Na3 O2S2 Na3 45.2(5) 5_557 .
Se3 O2S3 Pd2 123.3(5) . .
Se3 O2S3 Na3 137.4(6) . 5_557
Pd2 O2S3 Na3 98.7(5) . 5_557
Se3 O2S3 Na3 120.5(6) . .
Pd2 O2S3 Na3 96.7(5) . .
Na3 O2S3 Na3 53.9(5) 5_557 .
Se4 O2S4 Pd7 122.5(12) . .
Se5 O2S5 Pd6 124.1(5) . .
Se5 O2S5 Na1 135.5(5) . .
Pd6 O2S5 Na1 97.3(4) . .
Se6 O2S6 Pd4 126.5(8) . .
Se2 O3S2 Pd3 121.7(5) . .
Se2 O3S2 Na2 138.8(5) . .
Pd3 O3S2 Na2 93.7(4) . .
Se5 O3S5 Pd3 123.1(5) . .
Se5 O3S5 Na2 139.5(5) . .
Pd3 O3S5 Na2 95.0(4) . .
O1S6 Na1 O1S5 91.5(4) . 5_657
O1S6 Na1 O1S1 112.8(4) . 2_554
O1S5 Na1 O1S1 153.1(4) 5_657 2_554
O1S6 Na1 O1S2 84.8(3) . 2_554
O1S5 Na1 O1S2 122.2(4) 5_657 2_554
O1S1 Na1 O1S2 73.5(3) 2_554 2_554
O1S6 Na1 O2S5 71.9(3) . .
O1S5 Na1 O2S5 79.5(3) 5_657 .
O1S1 Na1 O2S5 96.7(4) 2_554 .
O1S2 Na1 O2S5 149.0(4) 2_554 .
O1S6 Na1 O1S4 153.2(4) . 5_657
O1S5 Na1 O1S4 73.9(3) 5_657 5_657
O1S1 Na1 O1S4 87.3(4) 2_554 5_657
O1S2 Na1 O1S4 84.4(3) 2_554 5_657
O2S5 Na1 O1S4 125.2(4) . 5_657
O1S6 Na1 Pd5 130.4(3) . 5_657
O1S5 Na1 Pd5 38.9(2) 5_657 5_657
O1S1 Na1 Pd5 116.2(3) 2_554 5_657
O1S2 Na1 Pd5 116.2(3) 2_554 5_657
O2S5 Na1 Pd5 94.6(3) . 5_657
O1S4 Na1 Pd5 38.7(2) 5_657 5_657
O1S6 Na1 Pd1 108.7(3) . 2_554
O1S5 Na1 Pd1 145.4(3) 5_657 2_554
O1S1 Na1 Pd1 37.8(2) 2_554 2_554
O1S2 Na1 Pd1 37.5(2) 2_554 2_554
O2S5 Na1 Pd1 132.7(3) . 2_554
O1S4 Na1 Pd1 75.9(3) 5_657 2_554
Pd5 Na1 Pd1 114.47(15) 5_657 2_554
O1S6 Na1 Pd6 36.6(2) . .
O1S5 Na1 Pd6 92.2(3) 5_657 .
O1S1 Na1 Pd6 100.6(3) 2_554 .
O1S2 Na1 Pd6 114.9(3) 2_554 .
O2S5 Na1 Pd6 36.7(2) . .
O1S4 Na1 Pd6 160.5(3) 5_657 .
Pd5 Na1 Pd6 123.19(15) 5_657 .
Pd1 Na1 Pd6 120.91(14) 2_554 .
O3S5 Na2 O3S5 96.6(5) 7 .
O3S5 Na2 O1W 98.2(4) 7 2
O3S5 Na2 O1W 98.2(4) . 2
O3S5 Na2 O3S2 78.2(3) 7 7
O3S5 Na2 O3S2 155.5(5) . 7
O1W Na2 O3S2 106.3(4) 2 7
O3S5 Na2 O3S2 155.5(5) 7 .
O3S5 Na2 O3S2 78.3(3) . .
O1W Na2 O3S2 106.3(4) 2 .
O3S2 Na2 O3S2 96.4(5) 7 .
O3S5 Na2 Pd3 135.2(4) 7 .
O3S5 Na2 Pd3 39.5(2) . .
O1W Na2 Pd3 97.39(13) 2 .
O3S2 Na2 Pd3 135.6(4) 7 .
O3S2 Na2 Pd3 40.2(2) . .
O3S5 Na2 Pd3 39.5(2) 7 7
O3S5 Na2 Pd3 135.2(4) . 7
O1W Na2 Pd3 97.39(13) 2 7
O3S2 Na2 Pd3 40.2(2) 7 7
O3S2 Na2 Pd3 135.6(4) . 7
Pd3 Na2 Pd3 165.1(3) . 7
Na3 Na3 O5W 155.3(9) 5_557 .
Na3 Na3 O2S3 63.2(6) 5_557 5_557
O5W Na3 O2S3 117.7(7) . 5_557
Na3 Na3 O2S3 62.9(6) 5_557 .
O5W Na3 O2S3 111.0(7) . .
O2S3 Na3 O2S3 126.1(5) 5_557 .
Na3 Na3 O6W 119.4(9) 5_557 2_554
O5W Na3 O6W 84.4(7) . 2_554
O2S3 Na3 O6W 83.3(7) 5_557 2_554
O2S3 Na3 O6W 124.1(7) . 2_554
Na3 Na3 O2S2 79.1(6) 5_557 5_557
O5W Na3 O2S2 77.5(5) . 5_557
O2S3 Na3 O2S2 75.3(4) 5_557 5_557
O2S3 Na3 O2S2 94.7(5) . 5_557
O6W Na3 O2S2 141.0(7) 2_554 5_557
Na3 Na3 O4W 131.1(8) 5_557 2_554
O5W Na3 O4W 65.6(6) . 2_554
O2S3 Na3 O4W 72.4(5) 5_557 2_554
O2S3 Na3 O4W 153.6(6) . 2_554
O6W Na3 O4W 32.1(6) 2_554 2_554
O2S2 Na3 O4W 109.2(5) 5_557 2_554
Na3 Na3 O7W 124.8(9) 5_557 2_554
O5W Na3 O7W 79.7(7) . 2_554
O2S3 Na3 O7W 105.7(7) 5_557 2_554
O2S3 Na3 O7W 104.2(7) . 2_554
O6W Na3 O7W 23.3(7) 2_554 2_554
O2S2 Na3 O7W 154.4(7) 5_557 2_554
O4W Na3 O7W 49.6(6) 2_554 2_554
Na3 Na3 O2S2 55.6(5) 5_557 .
O5W Na3 O2S2 146.9(6) . .
O2S3 Na3 O2S2 83.6(4) 5_557 .
O2S3 Na3 O2S2 66.5(4) . .
O6W Na3 O2S2 72.7(6) 2_554 .
O2S2 Na3 O2S2 134.8(5) 5_557 .
O4W Na3 O2S2 101.4(5) 2_554 .
O7W Na3 O2S2 69.8(6) 2_554 .
Na3 Na3 Pd2 72.5(6) 5_557 .
O5W Na3 Pd2 118.9(6) . .
O2S3 Na3 Pd2 120.9(5) 5_557 .
O2S3 Na3 Pd2 38.5(3) . .
O6W Na3 Pd2 86.4(6) 2_554 .
O2S2 Na3 Pd2 132.6(5) 5_557 .
O4W Na3 Pd2 118.0(5) 2_554 .
O7W Na3 Pd2 69.6(6) 2_554 .
O2S2 Na3 Pd2 38.2(2) . .
Na3 Na3 Pd2 70.2(5) 5_557 5_557
O5W Na3 Pd2 95.7(5) . 5_557
O2S3 Na3 Pd2 37.6(3) 5_557 5_557
O2S3 Na3 Pd2 118.9(5) . 5_557
O6W Na3 Pd2 112.0(6) 2_554 5_557
O2S2 Na3 Pd2 38.0(3) 5_557 5_557
O4W Na3 Pd2 87.3(4) 2_554 5_557
O7W Na3 Pd2 134.9(7) 2_554 5_557
O2S2 Na3 Pd2 114.7(4) . 5_557
Pd2 Na3 Pd2 142.8(4) . 5_557
Na3 Na3 Se3 79.7(6) 5_557 .
O5W Na3 Se3 88.2(5) . .
O2S3 Na3 Se3 138.4(5) 5_557 .
O2S3 Na3 Se3 24.9(3) . .
O6W Na3 Se3 134.0(6) 2_554 .
O2S2 Na3 Se3 80.0(4) 5_557 .
O4W Na3 Se3 148.4(5) 2_554 .
O7W Na3 Se3 110.8(6) 2_554 .
O2S2 Na3 Se3 91.0(3) . .
Pd2 Na3 Se3 58.35(18) . .
Pd2 Na3 Se3 113.9(3) 5_557 .
O5W Na4 O3W 85.3(7) 2 .
O5W Na4 O2W 84.4(6) 2 .
O3W Na4 O2W 162.9(7) . .
O5W Na4 O1W 160.8(8) 2 2
O3W Na4 O1W 78.2(6) . 2
O2W Na4 O1W 109.0(6) . 2
O5W Na4 O1S3 111.6(7) 2 2
O3W Na4 O1S3 96.5(6) . 2
O2W Na4 O1S3 99.9(6) . 2
O1W Na4 O1S3 80.4(5) 2 2
O5W Na4 Pd4 117.4(6) 2 2
O3W Na4 Pd4 130.6(5) . 2
O2W Na4 Pd4 66.4(4) . 2
O1W Na4 Pd4 81.2(4) 2 2
O1S3 Na4 Pd4 35.5(3) 2 2
O5W Na4 Na3 34.7(5) 2 2
O3W Na4 Na3 97.3(5) . 2
O2W Na4 Na3 81.7(4) . 2
O1W Na4 Na3 157.2(5) 2 2
O1S3 Na4 Na3 77.9(4) 2 2
Pd4 Na4 Na3 85.2(3) 2 2
O5W Na4 Na4 144.2(5) 2 7
O3W Na4 Na4 78.0(4) . 7
O2W Na4 Na4 117.8(4) . 7
O1W Na4 Na4 40.8(4) 2 7
O1S3 Na4 Na4 41.1(3) 2 7
Pd4 Na4 Na4 57.66(19) 2 7
Na3 Na4 Na4 116.4(2) 2 7
Na2 O1W Na4 130.6(4) 2_554 8_665
Na2 O1W Na4 130.6(4) 2_554 2_554
Na4 O1W Na4 98.4(7) 8_665 2_554
O6W O4W O4W 112.0(11) . 7_565
O6W O4W Na3 71.3(11) . 2
O4W O4W Na3 151.3(4) 7_565 2
Na4 O5W Na3 113.0(8) 2_554 .
O7W O6W O4W 130(2) . .
O7W O6W Na3 101.0(19) . 2
O4W O6W Na3 76.6(11) . 2
O6W O7W Na3 55.8(15) . 2

loop_
_geom_bond_atom_site_label_1
_geom_bond_atom_site_label_2
_geom_bond_distance
_geom_bond_site_symmetry_2
NiC O2 2.121(12) .
NiC O1 2.142(12) .
NiC O3 2.213(9) .
NiC O3 2.213(9) 7_565
NiC O5 2.216(9) 7_565
NiC O5 2.216(9) .
NiC O4 2.275(13) .
NiC O6 2.316(13) .
Pd1 O3 1.958(9) .
Pd1 O1 1.968(7) .
Pd1 O1S2 2.045(9) .
Pd1 O1S1 2.060(9) .
Pd1 Pd3 3.2559(14) .
Pd1 Na1 3.339(5) 2
Pd2 O6 1.944(7) .
Pd2 O3 1.963(9) .
Pd2 O2S3 2.034(10) .
Pd2 O2S2 2.035(9) .
Pd2 Na3 3.247(11) .
Pd2 Na3 3.292(11) 5_557
Pd3 O5 1.960(9) .
Pd3 O3 1.967(9) .
Pd3 O3S5 2.047(9) .
Pd3 O3S2 2.072(9) .
Pd3 Na2 3.2023(15) .
Pd3 Pd6 3.2575(13) .
Pd4 O6 1.953(13) .
Pd4 O2 1.967(12) .
Pd4 O1S3 2.062(12) .
Pd4 O2S6 2.071(15) .
Pd4 Na4 3.494(11) 2_554
Pd4 Na4 3.494(11) 8_665
Pd5 O5 1.939(9) .
Pd5 O4 1.943(6) .
Pd5 O1S4 2.042(10) .
Pd5 O1S5 2.054(9) .
Pd5 Pd7 3.2316(16) .
Pd5 Pd6 3.2415(14) .
Pd5 Na1 3.265(5) 5_657
Pd6 O5 1.964(9) .
Pd6 O2 1.975(6) .
Pd6 O2S5 2.037(9) .
Pd6 O1S6 2.046(9) .
Pd6 Na1 3.383(5) .
Pd7 O4 1.957(13) .
Pd7 O1 1.973(12) .
Pd7 O2S1 2.055(15) .
Pd7 O2S4 2.08(2) .
Pd7 Pd5 3.2316(16) 7_565
Se1 O2S1 1.690(15) .
Se1 O1S1 1.720(10) .
Se1 O1S1 1.720(10) 7_565
Se2 O1S2 1.698(9) .
Se2 O3S2 1.709(9) .
Se2 O2S2 1.716(9) .
Se3 O1S3 1.690(12) .
Se3 O2S3 1.708(10) 7_565
Se3 O2S3 1.708(10) .
Se3 Na3 3.499(11) 7_565
Se3 Na3 3.499(11) .
Se4 O1S4 1.685(10) 7_565
Se4 O1S4 1.685(10) .
Se4 O2S4 1.70(2) .
Se5 O2S5 1.688(9) .
Se5 O3S5 1.706(9) .
Se5 O1S5 1.713(9) .
Se6 O2S6 1.689(15) .
Se6 O1S6 1.695(10) 7_565
Se6 O1S6 1.695(10) .
O1 Pd1 1.968(7) 7_565
O2 Pd6 1.975(6) 7_565
O4 Pd5 1.943(6) 7_565
O6 Pd2 1.944(7) 7_565
O1S1 Na1 2.401(10) 2
O1S2 Na1 2.433(10) 2
O1S3 Na4 2.482(14) 2_554
O1S3 Na4 2.482(14) 8_665
O1S4 Na1 2.458(11) 5_657
O1S5 Na1 2.392(10) 5_657
O1S6 Na1 2.384(11) .
O2S2 Na3 2.427(14) 5_557
O2S2 Na3 2.887(14) .
O2S3 Na3 2.301(14) 5_557
O2S3 Na3 2.307(15) .
O2S5 Na1 2.455(10) .
O3S2 Na2 2.310(10) .
O3S5 Na2 2.289(10) .
Na1 O1S5 2.393(10) 5_657
Na1 O1S1 2.401(11) 2_554
Na1 O1S2 2.433(10) 2_554
Na1 O1S4 2.458(11) 5_657
Na1 Pd5 3.265(5) 5_657
Na1 Pd1 3.339(5) 2_554
Na2 O3S5 2.289(10) 7
Na2 O1W 2.309(16) 2
Na2 O3S2 2.310(10) 7
Na2 Pd3 3.2023(15) 7
Na3 Na3 2.09(2) 5_557
Na3 O5W 2.249(19) .
Na3 O2S3 2.301(14) 5_557
Na3 O6W 2.39(2) 2_554
Na3 O2S2 2.427(14) 5_557
Na3 O4W 2.452(16) 2_554
Na3 O7W 2.83(3) 2_554
Na3 Pd2 3.292(11) 5_557
Na4 O5W 2.11(2) 2
Na4 O3W 2.247(17) .
Na4 O2W 2.325(16) .
Na4 O1W 2.469(14) 2
Na4 O1S3 2.482(14) 2
Na4 Pd4 3.494(11) 2
Na4 Na3 3.639(16) 2
Na4 Na4 3.74(2) 7
O1W Na2 2.309(15) 2_554
O1W Na4 2.469(14) 8_665
O1W Na4 2.469(14) 2_554
O4W O6W 1.34(2) .
O4W O4W 1.68(2) 7_565
O4W Na3 2.452(16) 2
O5W Na4 2.11(2) 2_554
O6W O7W 1.14(3) .
O6W Na3 2.39(2) 2
O7W Na3 2.83(3) 2
